data_7229312
loop_
_publ_author_name
'Hariharan, P. S.'
'Moon, Dohyun'
'Anthony, Philip Philip'

_publ_section_title
;
 Crystallization induced reversible fluorescence switching and alkyl chain
 length dependent thermally stable supercooled organic fluorescent liquid
;
_journal_name_full CrystEngComm
_journal_paper_doi 10.1039/C7CE01650F
_journal_year 2017
_chemical_formula_moiety 'C20 H17 N O2'
_chemical_formula_sum 'C20 H17 N O2'
_chemical_formula_weight 303.35
_chemical_name_systematic '4-(diphenylamino)-2-methoxybenzaldehyde '
_space_group_crystal_system monoclinic
_space_group_IT_number 14
_space_group_name_Hall '-P 2yn'
_space_group_name_H-M_alt 'P 1 21/n 1'
_symmetry_space_group_name_Hall '-P 2yn'
_symmetry_space_group_name_H-M 'P 1 21/n 1'
_atom_sites_solution_hydrogens geom
_audit_creation_method SHELXL-2014/7
_audit_update_record
;
2017-08-31 deposited with the CCDC.
2017-10-10 downloaded from the CCDC.
;
_cell_angle_alpha 90
_cell_angle_beta 97.15(3)
_cell_angle_gamma 90
_cell_formula_units_Z 4
_cell_length_a 9.2540(19)
_cell_length_b 10.441(2)
_cell_length_c 16.144(3)
_cell_measurement_reflns_used 54826
_cell_measurement_temperature 100(2)
_cell_measurement_theta_max 33.679
_cell_measurement_theta_min 0.350
_cell_volume 1547.7(5)
_computing_cell_refinement 'HKL3000sm(Otwinowski & Minor, 1997)'
_computing_data_collection 'PAL ADSC Quantum-210 ADX Program (Arvai & Nielsen, 1983)'
_computing_data_reduction 'HKL3000sm(Otwinowski & Minor, 1997)'
_computing_molecular_graphics 'ORTEP3 (Farrugia, L. J. 2012)'
_computing_publication_material 'EnCifer 1.5.1'
_computing_structure_refinement 'SHELXL-2014/7 (Sheldrick, 2015)'
_computing_structure_solution 'SHELXT-2014/5 (Sheldrick, 2015)'
_diffrn_ambient_temperature 100(2)
_diffrn_measured_fraction_theta_full 0.963
_diffrn_measured_fraction_theta_max 0.956
_diffrn_measurement_device_type 'ADSC Q210 CCD area detector'
_diffrn_measurement_method 'omega scan'
_diffrn_radiation_type synchrotron
_diffrn_radiation_wavelength 0.60999
_diffrn_reflns_av_R_equivalents 0.0309
_diffrn_reflns_av_unetI/netI 0.0245
_diffrn_reflns_Laue_measured_fraction_full 0.963
_diffrn_reflns_Laue_measured_fraction_max 0.956
_diffrn_reflns_limit_h_max 12
_diffrn_reflns_limit_h_min -12
_diffrn_reflns_limit_k_max 14
_diffrn_reflns_limit_k_min -14
_diffrn_reflns_limit_l_max 22
_diffrn_reflns_limit_l_min -22
_diffrn_reflns_number 15214
_diffrn_reflns_point_group_measured_fraction_full 0.963
_diffrn_reflns_point_group_measured_fraction_max 0.956
_diffrn_reflns_theta_full 21.469
_diffrn_reflns_theta_max 24.998
_diffrn_reflns_theta_min 1.998
_diffrn_source 'PLSII 2D bending magnet'
_exptl_absorpt_coefficient_mu 0.062
_exptl_absorpt_correction_T_max 0.988
_exptl_absorpt_correction_T_min 0.982
_exptl_absorpt_correction_type empirical
_exptl_absorpt_process_details 'HKL3000sm Scalepack'
_exptl_crystal_colour colorless
_exptl_crystal_density_diffrn 1.302
_exptl_crystal_description block
_exptl_crystal_F_000 640
_exptl_crystal_size_max 0.300
_exptl_crystal_size_mid 0.300
_exptl_crystal_size_min 0.200
_refine_diff_density_max 0.383
_refine_diff_density_min -0.255
_refine_diff_density_rms 0.054
_refine_ls_extinction_method none
_refine_ls_goodness_of_fit_ref 1.058
_refine_ls_hydrogen_treatment constr
_refine_ls_matrix_type full
_refine_ls_number_parameters 209
_refine_ls_number_reflns 4128
_refine_ls_number_restraints 0
_refine_ls_restrained_S_all 1.058
_refine_ls_R_factor_all 0.0442
_refine_ls_R_factor_gt 0.0396
_refine_ls_shift/su_max 0.000
_refine_ls_shift/su_mean 0.000
_refine_ls_structure_factor_coef Fsqd
_refine_ls_weighting_details 'w=1/[\s^2^(Fo^2^)+(0.0668P)^2^+0.4763P] where P=(Fo^2^+2Fc^2^)/3'
_refine_ls_weighting_scheme calc
_refine_ls_wR_factor_gt 0.1099
_refine_ls_wR_factor_ref 0.1135
_reflns_Friedel_coverage 0.000
_reflns_number_gt 3690
_reflns_number_total 4128
_reflns_threshold_expression 'I > 2\s(I)'
_cod_data_source_file c7ce01650f2.cif
_cod_data_source_block spa4
_cod_database_code 7229312
_shelx_shelxl_version_number 2014/7
_shelx_space_group_comment
;
The symmetry employed for this shelxl refinement is uniquely defined
by the following loop, which should always be used as a source of
symmetry information in preference to the above space-group names.
They are only intended as comments.
;
_shelx_estimated_absorpt_t_min 0.982
_shelx_estimated_absorpt_t_max 0.988

loop_
_space_group_symop_operation_xyz
'x, y, z'
'-x+1/2, y+1/2, -z+1/2'
'-x, -y, -z'
'x-1/2, -y-1/2, z-1/2'

loop_
_atom_site_label
_atom_site_type_symbol
_atom_site_fract_x
_atom_site_fract_y
_atom_site_fract_z
_atom_site_U_iso_or_equiv
_atom_site_adp_type
_atom_site_occupancy
_atom_site_site_symmetry_order
_atom_site_calc_flag
_atom_site_refinement_flags_posn
_atom_site_refinement_flags_adp
O1 O 0.47373(8) 0.08022(7) 0.39701(4) 0.01473(15) Uani 1 1 d . .
O2 O 0.05970(9) -0.03484(8) 0.37187(5) 0.02191(18) Uani 1 1 d . .
N1 N 0.39768(8) 0.37662(7) 0.62035(5) 0.01020(16) Uani 1 1 d . .
C15 C 0.29997(9) 0.47947(8) 0.63216(5) 0.00919(17) Uani 1 1 d . .
C4 C 0.44333(9) 0.22748(8) 0.50967(5) 0.00921(17) Uani 1 1 d . .
H4 H 0.5418 0.2549 0.5134 0.011 Uiso 1 1 calc R U
C5 C 0.39068(10) 0.13513(8) 0.45103(5) 0.00935(17) Uani 1 1 d . .
C16 C 0.29850(10) 0.53232(9) 0.71143(6) 0.01262(18) Uani 1 1 d . .
H16 H 0.3611 0.4995 0.7577 0.015 Uiso 1 1 calc R U
C6 C 0.24486(10) 0.09424(8) 0.44444(5) 0.01012(17) Uani 1 1 d . .
C7 C 0.15559(10) 0.14418(8) 0.50052(5) 0.01073(17) Uani 1 1 d . .
H7 H 0.0579 0.1151 0.4980 0.013 Uiso 1 1 calc R U
C8 C 0.20603(9) 0.23457(8) 0.55934(5) 0.01084(17) Uani 1 1 d . .
H8 H 0.1439 0.2664 0.5972 0.013 Uiso 1 1 calc R U
C3 C 0.34997(9) 0.27945(8) 0.56297(5) 0.00889(17) Uani 1 1 d . .
C14 C 0.63667(10) 0.29448(9) 0.67773(6) 0.01330(18) Uani 1 1 d . .
H14 H 0.5942 0.2132 0.6857 0.016 Uiso 1 1 calc R U
C9 C 0.54930(9) 0.39631(8) 0.64512(5) 0.00898(17) Uani 1 1 d . .
C18 C 0.11203(10) 0.68220(9) 0.65530(7) 0.0165(2) Uani 1 1 d . .
H18 H 0.0478 0.7508 0.6633 0.020 Uiso 1 1 calc R U
C20 C 0.20844(10) 0.52915(9) 0.56458(6) 0.01244(18) Uani 1 1 d . .
H20 H 0.2105 0.4944 0.5103 0.015 Uiso 1 1 calc R U
C17 C 0.20462(11) 0.63358(9) 0.72226(6) 0.01573(19) Uani 1 1 d . .
H17 H 0.2039 0.6699 0.7762 0.019 Uiso 1 1 calc R U
C19 C 0.11433(11) 0.62936(9) 0.57643(6) 0.01613(19) Uani 1 1 d . .
H19 H 0.0512 0.6620 0.5303 0.019 Uiso 1 1 calc R U
C2 C 0.18568(11) 0.00234(9) 0.38048(6) 0.01424(18) Uani 1 1 d . .
H2 H 0.2491 -0.0302 0.3436 0.017 Uiso 1 1 calc R U
C1 C 0.61648(11) 0.12986(9) 0.39364(6) 0.01608(19) Uani 1 1 d . .
H1A H 0.6100 0.2209 0.3788 0.024 Uiso 1 1 calc R U
H1B H 0.6629 0.0830 0.3515 0.024 Uiso 1 1 calc R U
H1C H 0.6745 0.1199 0.4483 0.024 Uiso 1 1 calc R U
C10 C 0.61204(10) 0.51601(8) 0.63660(6) 0.01130(17) Uani 1 1 d . .
H10 H 0.5529 0.5861 0.6157 0.014 Uiso 1 1 calc R U
C12 C 0.84879(10) 0.43141(9) 0.68864(6) 0.01443(19) Uani 1 1 d . .
H12 H 0.9508 0.4429 0.7023 0.017 Uiso 1 1 calc R U
C11 C 0.76091(10) 0.53336(9) 0.65850(6) 0.01347(18) Uani 1 1 d . .
H11 H 0.8028 0.6155 0.6528 0.016 Uiso 1 1 calc R U
C13 C 0.78556(10) 0.31213(9) 0.69854(6) 0.01564(19) Uani 1 1 d . .
H13 H 0.8448 0.2423 0.7197 0.019 Uiso 1 1 calc R U

loop_
_atom_site_aniso_label
_atom_site_aniso_U_11
_atom_site_aniso_U_22
_atom_site_aniso_U_33
_atom_site_aniso_U_23
_atom_site_aniso_U_13
_atom_site_aniso_U_12
O1 0.0128(3) 0.0154(3) 0.0172(3) -0.0057(2) 0.0068(2) -0.0016(2)
O2 0.0177(4) 0.0261(4) 0.0213(4) -0.0071(3) 0.0004(3) -0.0090(3)
N1 0.0064(4) 0.0094(3) 0.0140(3) -0.0031(3) -0.0017(3) 0.0013(2)
C15 0.0070(4) 0.0093(4) 0.0113(4) -0.0012(3) 0.0013(3) 0.0003(3)
C4 0.0076(4) 0.0084(4) 0.0115(4) 0.0011(3) 0.0009(3) -0.0002(3)
C5 0.0105(4) 0.0080(4) 0.0097(4) 0.0010(3) 0.0020(3) 0.0008(3)
C16 0.0116(4) 0.0160(4) 0.0104(4) -0.0020(3) 0.0019(3) -0.0017(3)
C6 0.0111(4) 0.0081(4) 0.0110(4) 0.0007(3) 0.0005(3) -0.0013(3)
C7 0.0084(4) 0.0102(4) 0.0134(4) 0.0011(3) 0.0004(3) -0.0015(3)
C8 0.0086(4) 0.0115(4) 0.0125(4) -0.0007(3) 0.0018(3) 0.0004(3)
C3 0.0087(4) 0.0077(4) 0.0097(4) 0.0008(3) -0.0009(3) 0.0005(3)
C14 0.0113(4) 0.0098(4) 0.0180(4) 0.0012(3) -0.0016(3) 0.0005(3)
C9 0.0069(4) 0.0106(4) 0.0092(3) -0.0006(3) -0.0001(3) 0.0001(3)
C18 0.0088(4) 0.0124(4) 0.0288(5) -0.0063(4) 0.0047(3) 0.0003(3)
C20 0.0112(4) 0.0131(4) 0.0122(4) -0.0023(3) -0.0017(3) 0.0022(3)
C17 0.0140(5) 0.0172(4) 0.0174(4) -0.0075(3) 0.0071(3) -0.0031(3)
C19 0.0108(5) 0.0134(4) 0.0229(5) -0.0017(3) -0.0029(3) 0.0031(3)
C2 0.0166(5) 0.0125(4) 0.0135(4) -0.0018(3) 0.0014(3) -0.0034(3)
C1 0.0118(5) 0.0178(4) 0.0200(4) -0.0009(3) 0.0070(3) 0.0001(3)
C10 0.0108(4) 0.0102(4) 0.0130(4) 0.0011(3) 0.0022(3) 0.0003(3)
C12 0.0086(4) 0.0187(4) 0.0155(4) -0.0036(3) -0.0002(3) -0.0012(3)
C11 0.0121(4) 0.0131(4) 0.0155(4) -0.0019(3) 0.0032(3) -0.0034(3)
C13 0.0109(5) 0.0147(4) 0.0201(4) 0.0004(3) -0.0030(3) 0.0026(3)

loop_
_atom_type_symbol
_atom_type_description
_atom_type_scat_dispersion_real
_atom_type_scat_dispersion_imag
_atom_type_scat_source
C C 0.0020 0.0010 'International Tables Vol C Tables 4.2.6.8 and 6.1.1.4'
H H 0.0000 0.0000 'International Tables Vol C Tables 4.2.6.8 and 6.1.1.4'
N N 0.0040 0.0020 'International Tables Vol C Tables 4.2.6.8 and 6.1.1.4'
O O 0.0080 0.0040 'International Tables Vol C Tables 4.2.6.8 and 6.1.1.4'

loop_
_geom_angle_atom_site_label_1
_geom_angle_atom_site_label_2
_geom_angle_atom_site_label_3
_geom_angle
C5 O1 C1 118.14(7)
C3 N1 C9 120.40(7)
C3 N1 C15 118.47(7)
C9 N1 C15 118.07(7)
C16 C15 C20 119.73(8)
C16 C15 N1 119.81(8)
C20 C15 N1 120.44(8)
C5 C4 C3 119.59(8)
C5 C4 H4 120.2
C3 C4 H4 120.2
O1 C5 C4 123.31(8)
O1 C5 C6 115.92(8)
C4 C5 C6 120.76(8)
C17 C16 C15 119.52(9)
C17 C16 H16 120.2
C15 C16 H16 120.2
C7 C6 C5 118.41(8)
C7 C6 C2 120.05(8)
C5 C6 C2 121.54(8)
C8 C7 C6 121.60(8)
C8 C7 H7 119.2
C6 C7 H7 119.2
C7 C8 C3 119.65(8)
C7 C8 H8 120.2
C3 C8 H8 120.2
C4 C3 C8 119.88(8)
C4 C3 N1 121.07(8)
C8 C3 N1 119.05(8)
C13 C14 C9 119.98(8)
C13 C14 H14 120.0
C9 C14 H14 120.0
C10 C9 C14 119.42(8)
C10 C9 N1 120.65(8)
C14 C9 N1 119.93(8)
C17 C18 C19 119.31(9)
C17 C18 H18 120.3
C19 C18 H18 120.3
C19 C20 C15 120.14(8)
C19 C20 H20 119.9
C15 C20 H20 119.9
C18 C17 C16 120.89(9)
C18 C17 H17 119.6
C16 C17 H17 119.6
C20 C19 C18 120.40(9)
C20 C19 H19 119.8
C18 C19 H19 119.8
O2 C2 C6 123.84(9)
O2 C2 H2 118.1
C6 C2 H2 118.1
O1 C1 H1A 109.5
O1 C1 H1B 109.5
H1A C1 H1B 109.5
O1 C1 H1C 109.5
H1A C1 H1C 109.5
H1B C1 H1C 109.5
C11 C10 C9 120.26(8)
C11 C10 H10 119.9
C9 C10 H10 119.9
C11 C12 C13 119.26(9)
C11 C12 H12 120.4
C13 C12 H12 120.4
C12 C11 C10 120.47(8)
C12 C11 H11 119.8
C10 C11 H11 119.8
C14 C13 C12 120.58(9)
C14 C13 H13 119.7
C12 C13 H13 119.7

loop_
_geom_bond_atom_site_label_1
_geom_bond_atom_site_label_2
_geom_bond_distance
O1 C5 1.3589(11)
O1 C1 1.4264(12)
O2 C2 1.2201(12)
N1 C3 1.4073(11)
N1 C9 1.4252(12)
N1 C15 1.4318(11)
C15 C16 1.3952(12)
C15 C20 1.3953(13)
C4 C5 1.3958(12)
C4 C3 1.4023(12)
C4 H4 0.9500
C5 C6 1.4067(12)
C16 C17 1.3932(13)
C16 H16 0.9500
C6 C7 1.4001(12)
C6 C2 1.4650(12)
C7 C8 1.3783(12)
C7 H7 0.9500
C8 C3 1.4063(12)
C8 H8 0.9500
C14 C13 1.3893(13)
C14 C9 1.3983(12)
C14 H14 0.9500
C9 C10 1.3920(12)
C18 C17 1.3893(15)
C18 C19 1.3903(14)
C18 H18 0.9500
C20 C19 1.3897(13)
C20 H20 0.9500
C17 H17 0.9500
C19 H19 0.9500
C2 H2 0.9500
C1 H1A 0.9800
C1 H1B 0.9800
C1 H1C 0.9800
C10 C11 1.3909(13)
C10 H10 0.9500
C12 C11 1.3901(13)
C12 C13 1.3936(14)
C12 H12 0.9500
C11 H11 0.9500
C13 H13 0.9500

loop_
_geom_torsion_atom_site_label_1
_geom_torsion_atom_site_label_2
_geom_torsion_atom_site_label_3
_geom_torsion_atom_site_label_4
_geom_torsion
C3 N1 C15 C16 143.58(9)
C9 N1 C15 C16 -56.12(11)
C3 N1 C15 C20 -37.87(12)
C9 N1 C15 C20 122.43(9)
C1 O1 C5 C4 -7.41(13)
C1 O1 C5 C6 172.06(8)
C3 C4 C5 O1 179.86(8)
C3 C4 C5 C6 0.42(12)
C20 C15 C16 C17 0.52(13)
N1 C15 C16 C17 179.09(8)
O1 C5 C6 C7 177.73(8)
C4 C5 C6 C7 -2.78(13)
O1 C5 C6 C2 -2.66(12)
C4 C5 C6 C2 176.82(8)
C5 C6 C7 C8 2.20(13)
C2 C6 C7 C8 -177.41(8)
C6 C7 C8 C3 0.76(13)
C5 C4 C3 C8 2.58(12)
C5 C4 C3 N1 -177.25(8)
C7 C8 C3 C4 -3.17(13)
C7 C8 C3 N1 176.66(8)
C9 N1 C3 C4 -20.22(12)
C15 N1 C3 C4 139.61(8)
C9 N1 C3 C8 159.95(8)
C15 N1 C3 C8 -40.22(11)
C13 C14 C9 C10 -2.26(13)
C13 C14 C9 N1 177.22(8)
C3 N1 C9 C10 124.92(9)
C15 N1 C9 C10 -34.98(11)
C3 N1 C9 C14 -54.56(12)
C15 N1 C9 C14 145.54(8)
C16 C15 C20 C19 -1.15(14)
N1 C15 C20 C19 -179.71(8)
C19 C18 C17 C16 -0.49(14)
C15 C16 C17 C18 0.30(14)
C15 C20 C19 C18 0.97(14)
C17 C18 C19 C20 -0.15(15)
C7 C6 C2 O2 0.37(14)
C5 C6 C2 O2 -179.23(9)
C14 C9 C10 C11 1.50(13)
N1 C9 C10 C11 -177.98(8)
C13 C12 C11 C10 -1.49(14)
C9 C10 C11 C12 0.38(13)
C9 C14 C13 C12 1.16(14)
C11 C12 C13 C14 0.72(14)
